data_1565142
loop_
_publ_author_name
'Zhang, Yan'
'Cai, Zhenzhi'
'Struwe, Julia'
'Ma, Chanchan'
'Zhu, Gangguo'
'Liao, Xinyi'
'Xu, Min'
'Ackermann, Lutz'

_publ_section_title
;
 Dibenzocycloheptanones construction through a removable P-centered
 radical: Synthesis of allocolchicine analogues
;
_journal_name_full 'Chemical Science'
_journal_paper_doi 10.1039/D1SC05404J
_journal_year 2021
_chemical_formula_sum 'C23 H18 O3'
_chemical_formula_weight 342.37
_space_group_crystal_system orthorhombic
_space_group_IT_number 33
_space_group_name_Hall 'P 2c -2n'
_space_group_name_H-M_alt 'P n a 21'
_atom_sites_solution_hydrogens geom
_audit_creation_method SHELXL-2014/7
_audit_update_record
;
2021-08-18 deposited with the CCDC.	2021-11-09 downloaded from the CCDC.
;
_cell_angle_alpha 90
_cell_angle_beta 90
_cell_angle_gamma 90
_cell_formula_units_Z 4
_cell_length_a 22.885(5)
_cell_length_b 8.4172(17)
_cell_length_c 9.374(3)
_cell_measurement_reflns_used 8502
_cell_measurement_temperature 273(2)
_cell_measurement_theta_max 27.4834
_cell_measurement_theta_min 2.3478
_cell_volume 1805.7(8)
_computing_structure_refinement 'SHELXL-2014/7 (Sheldrick, 2014)'
_diffrn_ambient_temperature 273(2)
_diffrn_measured_fraction_theta_full 0.999
_diffrn_measured_fraction_theta_max 0.998
_diffrn_measurement_device_type APEXII
_diffrn_radiation_type MoK\a
_diffrn_radiation_wavelength 0.71073
_diffrn_reflns_av_R_equivalents 0.0227
_diffrn_reflns_av_unetI/netI 0.0212
_diffrn_reflns_Laue_measured_fraction_full 0.999
_diffrn_reflns_Laue_measured_fraction_max 0.998
_diffrn_reflns_limit_h_max 29
_diffrn_reflns_limit_h_min -29
_diffrn_reflns_limit_k_max 10
_diffrn_reflns_limit_k_min -10
_diffrn_reflns_limit_l_max 12
_diffrn_reflns_limit_l_min -12
_diffrn_reflns_number 14287
_diffrn_reflns_point_group_measured_fraction_full 0.994
_diffrn_reflns_point_group_measured_fraction_max 0.986
_diffrn_reflns_theta_full 25.242
_diffrn_reflns_theta_max 27.483
_diffrn_reflns_theta_min 2.578
_exptl_absorpt_coefficient_mu 0.083
_exptl_crystal_colour colorless
_exptl_crystal_density_diffrn 1.259
_exptl_crystal_description prism
_exptl_crystal_F_000 720
_exptl_crystal_size_max .20
_exptl_crystal_size_mid .20
_exptl_crystal_size_min .18
_refine_diff_density_max 0.121
_refine_diff_density_min -0.107
_refine_diff_density_rms 0.025
_refine_ls_abs_structure_details
;
 Flack x determined using 1519 quotients [(I+)-(I-)]/[(I+)+(I-)]
 (Parsons, Flack and Wagner, Acta Cryst. B69 (2013) 249-259).
;
_refine_ls_abs_structure_Flack 0.0(3)
_refine_ls_extinction_coef 0.015(2)
_refine_ls_extinction_expression Fc^*^=kFc[1+0.001xFc^2^\l^3^/sin(2\q)]^-1/4^
_refine_ls_extinction_method 'SHELXL-2014/7 (Sheldrick 2014'
_refine_ls_goodness_of_fit_ref 1.014
_refine_ls_hydrogen_treatment constr
_refine_ls_matrix_type full
_refine_ls_number_parameters 236
_refine_ls_number_reflns 4068
_refine_ls_number_restraints 1
_refine_ls_restrained_S_all 1.014
_refine_ls_R_factor_all 0.0379
_refine_ls_R_factor_gt 0.0333
_refine_ls_shift/su_max 0.000
_refine_ls_shift/su_mean 0.000
_refine_ls_structure_factor_coef Fsqd
_refine_ls_weighting_details 'w=1/[\s^2^(Fo^2^)+(0.0541P)^2^+0.1373P] where P=(Fo^2^+2Fc^2^)/3'
_refine_ls_weighting_scheme calc
_refine_ls_wR_factor_gt 0.0898
_refine_ls_wR_factor_ref 0.0942
_reflns_Friedel_coverage 0.862
_reflns_Friedel_fraction_full 0.990
_reflns_Friedel_fraction_max 0.972
_reflns_number_gt 3704
_reflns_number_total 4068
_reflns_threshold_expression 'I > 2\s(I)'
_cod_data_source_file d1sc05404j2.cif
_cod_data_source_block a_CCDC1
_cod_original_cell_volume 1805.7(7)
_cod_database_code 1565142
_shelx_shelxl_version_number 2014/7
_shelx_space_group_comment
;
The symmetry employed for this shelxl refinement is uniquely defined
by the following loop, which should always be used as a source of
symmetry information in preference to the above space-group names.
They are only intended as comments.
;

loop_
_space_group_symop_operation_xyz
'x, y, z'
'-x, -y, z+1/2'
'x+1/2, -y+1/2, z'
'-x+1/2, y+1/2, z+1/2'

loop_
_atom_site_label
_atom_site_type_symbol
_atom_site_fract_x
_atom_site_fract_y
_atom_site_fract_z
_atom_site_U_iso_or_equiv
_atom_site_adp_type
_atom_site_occupancy
_atom_site_site_symmetry_order
_atom_site_calc_flag
_atom_site_refinement_flags_posn
_atom_site_refinement_flags_adp
_atom_site_refinement_flags_occupancy
_atom_site_disorder_assembly
_atom_site_disorder_group
O1 O 0.29899(7) 0.5473(3) 0.1545(3) 0.0900(7) Uani 1 1 d . . . . .
O2 O 0.08790(8) 1.17104(18) 0.04765(19) 0.0668(5) Uani 1 1 d . . . . .
O3 O 0.09577(7) 0.76812(18) 0.39720(15) 0.0564(4) Uani 1 1 d . . . . .
C1 C 0.26439(13) 0.5068(4) -0.1388(4) 0.0816(9) Uani 1 1 d . . . . .
H1A H 0.2974 0.4491 -0.1134 0.098 Uiso 1 1 calc R U . . .
C2 C 0.24961(14) 0.5196(4) -0.2787(4) 0.0916(10) Uani 1 1 d . . . . .
H2A H 0.2723 0.4697 -0.3477 0.110 Uiso 1 1 calc R U . . .
C3 C 0.20095(13) 0.6065(3) -0.3193(3) 0.0762(8) Uani 1 1 d . . . . .
H3A H 0.1908 0.6145 -0.4151 0.091 Uiso 1 1 calc R U . . .
C4 C 0.16765(10) 0.6812(3) -0.2164(3) 0.0572(5) Uani 1 1 d . . . . .
H4A H 0.1354 0.7408 -0.2439 0.069 Uiso 1 1 calc R U . . .
C5 C 0.18156(8) 0.6688(2) -0.0720(2) 0.0470(4) Uani 1 1 d . . . . .
C6 C 0.23091(9) 0.5786(2) -0.0329(3) 0.0585(6) Uani 1 1 d . . . . .
C7 C 0.24795(9) 0.5460(3) 0.1168(3) 0.0636(6) Uani 1 1 d . . . . .
C8 C 0.20078(9) 0.4846(3) 0.2076(3) 0.0590(6) Uani 1 1 d . . . . .
H8A H 0.2083 0.3908 0.2568 0.071 Uiso 1 1 calc R U . . .
C9 C 0.14796(8) 0.5501(2) 0.2266(2) 0.0448(4) Uani 1 1 d . . . . .
C10 C 0.13299(7) 0.7105(2) 0.1695(2) 0.0409(4) Uani 1 1 d . . . . .
C11 C 0.14772(7) 0.7637(2) 0.0331(2) 0.0415(4) Uani 1 1 d . . . . .
C12 C 0.13225(8) 0.9177(2) -0.0119(2) 0.0444(4) Uani 1 1 d . . . . .
H12A H 0.1421 0.9518 -0.1031 0.053 Uiso 1 1 calc R U . . .
C13 C 0.10257(9) 1.0182(2) 0.0791(2) 0.0468(4) Uani 1 1 d . . . . .
C14 C 0.08787(8) 0.9686(2) 0.2159(2) 0.0468(4) Uani 1 1 d . . . . .
H14A H 0.0676 1.0362 0.2769 0.056 Uiso 1 1 calc R U . . .
C15 C 0.10358(8) 0.8187(2) 0.2604(2) 0.0433(4) Uani 1 1 d . . . . .
C16 C 0.10904(18) 1.2371(4) -0.0813(4) 0.0987(11) Uani 1 1 d . . . . .
H16A H 0.0955 1.3447 -0.0901 0.148 Uiso 1 1 calc R U . . .
H16B H 0.1510 1.2358 -0.0809 0.148 Uiso 1 1 calc R U . . .
H16C H 0.0949 1.1757 -0.1605 0.148 Uiso 1 1 calc R U . . .
C17 C 0.05719(17) 0.8482(4) 0.4863(3) 0.0978(11) Uani 1 1 d . . . . .
H17A H 0.0567 0.7980 0.5782 0.147 Uiso 1 1 calc R U . . .
H17B H 0.0695 0.9566 0.4963 0.147 Uiso 1 1 calc R U . . .
H17C H 0.0187 0.8452 0.4458 0.147 Uiso 1 1 calc R U . . .
C18 C 0.10304(8) 0.4618(2) 0.3104(2) 0.0461(4) Uani 1 1 d . . . . .
C19 C 0.11820(11) 0.3682(3) 0.4266(3) 0.0601(5) Uani 1 1 d . . . . .
H19A H 0.1572 0.3610 0.4541 0.072 Uiso 1 1 calc R U . . .
C20 C 0.07616(15) 0.2859(3) 0.5016(3) 0.0747(8) Uani 1 1 d . . . . .
H20A H 0.0869 0.2258 0.5806 0.090 Uiso 1 1 calc R U . . .
C21 C 0.01891(15) 0.2917(3) 0.4611(3) 0.0767(8) Uani 1 1 d . . . . .
H21A H -0.0092 0.2351 0.5117 0.092 Uiso 1 1 calc R U . . .
C22 C 0.00314(11) 0.3818(3) 0.3452(3) 0.0690(7) Uani 1 1 d . . . . .
H22A H -0.0358 0.3856 0.3172 0.083 Uiso 1 1 calc R U . . .
C23 C 0.04473(9) 0.4673(2) 0.2694(3) 0.0545(5) Uani 1 1 d . . . . .
H23A H 0.0336 0.5281 0.1912 0.065 Uiso 1 1 calc R U . . .

loop_
_atom_site_aniso_label
_atom_site_aniso_U_11
_atom_site_aniso_U_22
_atom_site_aniso_U_33
_atom_site_aniso_U_23
_atom_site_aniso_U_13
_atom_site_aniso_U_12
O1 0.0405(8) 0.1068(15) 0.1228(17) 0.0270(13) -0.0049(9) 0.0047(9)
O2 0.0876(12) 0.0457(8) 0.0670(10) 0.0062(7) 0.0021(9) 0.0177(7)
O3 0.0733(9) 0.0521(8) 0.0437(8) -0.0002(6) 0.0046(7) 0.0040(7)
C1 0.0595(14) 0.0809(17) 0.104(2) -0.0068(16) 0.0319(15) 0.0137(12)
C2 0.0794(19) 0.090(2) 0.105(3) -0.0269(18) 0.0439(19) 0.0047(15)
C3 0.0822(17) 0.0808(17) 0.0658(15) -0.0224(13) 0.0226(13) -0.0176(14)
C4 0.0542(11) 0.0580(12) 0.0595(13) -0.0111(10) 0.0095(10) -0.0079(9)
C5 0.0396(9) 0.0440(9) 0.0572(11) -0.0075(8) 0.0090(8) -0.0045(7)
C6 0.0383(9) 0.0519(11) 0.0852(17) -0.0012(10) 0.0159(10) 0.0002(8)
C7 0.0392(10) 0.0571(12) 0.0946(19) 0.0088(12) 0.0030(11) 0.0081(9)
C8 0.0477(10) 0.0498(10) 0.0794(16) 0.0122(10) 0.0011(11) 0.0069(8)
C9 0.0410(9) 0.0406(9) 0.0529(11) 0.0016(8) -0.0027(8) 0.0000(7)
C10 0.0344(8) 0.0391(8) 0.0490(10) -0.0011(7) -0.0033(7) -0.0006(6)
C11 0.0331(8) 0.0409(8) 0.0504(10) -0.0036(8) -0.0013(7) -0.0006(6)
C12 0.0452(9) 0.0443(9) 0.0436(9) 0.0004(8) -0.0017(8) -0.0001(7)
C13 0.0483(10) 0.0406(9) 0.0514(11) 0.0010(8) -0.0067(8) 0.0043(7)
C14 0.0481(9) 0.0434(9) 0.0488(11) -0.0082(8) 0.0008(8) 0.0056(7)
C15 0.0407(8) 0.0454(9) 0.0438(10) -0.0023(8) -0.0028(7) -0.0020(7)
C16 0.147(3) 0.0601(15) 0.089(2) 0.0297(15) 0.022(2) 0.0199(17)
C17 0.116(3) 0.110(2) 0.0679(17) 0.0222(17) 0.0389(18) 0.039(2)
C18 0.0509(10) 0.0378(9) 0.0497(11) -0.0034(8) 0.0034(8) -0.0011(7)
C19 0.0756(14) 0.0500(10) 0.0548(12) 0.0018(10) -0.0048(11) -0.0057(10)
C20 0.116(2) 0.0567(13) 0.0519(13) 0.0022(11) 0.0116(14) -0.0147(14)
C21 0.096(2) 0.0579(13) 0.0759(18) -0.0095(12) 0.0389(15) -0.0187(13)
C22 0.0540(12) 0.0610(13) 0.0918(19) -0.0192(13) 0.0200(12) -0.0100(10)
C23 0.0468(10) 0.0529(10) 0.0638(13) -0.0034(10) 0.0052(9) -0.0017(8)

loop_
_atom_type_symbol
_atom_type_description
_atom_type_scat_dispersion_real
_atom_type_scat_dispersion_imag
_atom_type_scat_source
C C 0.0033 0.0016 'International Tables Vol C Tables 4.2.6.8 and 6.1.1.4'
H H 0.0000 0.0000 'International Tables Vol C Tables 4.2.6.8 and 6.1.1.4'
O O 0.0106 0.0060 'International Tables Vol C Tables 4.2.6.8 and 6.1.1.4'

loop_
_geom_angle_atom_site_label_1
_geom_angle_atom_site_label_2
_geom_angle_atom_site_label_3
_geom_angle
_geom_angle_site_symmetry_1
_geom_angle_site_symmetry_3
_geom_angle_publ_flag
C13 O2 C16 118.1(2) . . ?
C15 O3 C17 119.82(19) . . ?
C2 C1 C6 121.1(3) . . ?
C2 C1 H1A 119.4 . . ?
C6 C1 H1A 119.4 . . ?
C1 C2 C3 120.5(3) . . ?
C1 C2 H2A 119.7 . . ?
C3 C2 H2A 119.7 . . ?
C4 C3 C2 119.4(3) . . ?
C4 C3 H3A 120.3 . . ?
C2 C3 H3A 120.3 . . ?
C3 C4 C5 121.2(2) . . ?
C3 C4 H4A 119.4 . . ?
C5 C4 H4A 119.4 . . ?
C4 C5 C6 118.40(19) . . ?
C4 C5 C11 118.95(19) . . ?
C6 C5 C11 122.3(2) . . ?
C1 C6 C5 119.3(3) . . ?
C1 C6 C7 116.7(2) . . ?
C5 C6 C7 123.82(19) . . ?
O1 C7 C8 122.6(3) . . ?
O1 C7 C6 121.6(2) . . ?
C8 C7 C6 114.9(2) . . ?
C9 C8 C7 126.5(2) . . ?
C9 C8 H8A 116.7 . . ?
C7 C8 H8A 116.7 . . ?
C8 C9 C18 119.11(18) . . ?
C8 C9 C10 122.08(18) . . ?
C18 C9 C10 118.79(15) . . ?
C11 C10 C15 117.32(16) . . ?
C11 C10 C9 124.33(16) . . ?
C15 C10 C9 118.32(17) . . ?
C10 C11 C12 120.59(17) . . ?
C10 C11 C5 124.05(16) . . ?
C12 C11 C5 115.33(18) . . ?
C13 C12 C11 120.19(19) . . ?
C13 C12 H12A 119.9 . . ?
C11 C12 H12A 119.9 . . ?
O2 C13 C12 124.50(19) . . ?
O2 C13 C14 115.05(18) . . ?
C12 C13 C14 120.39(17) . . ?
C15 C14 C13 119.41(17) . . ?
C15 C14 H14A 120.3 . . ?
C13 C14 H14A 120.3 . . ?
O3 C15 C14 122.46(17) . . ?
O3 C15 C10 115.31(16) . . ?
C14 C15 C10 122.07(18) . . ?
O2 C16 H16A 109.5 . . ?
O2 C16 H16B 109.5 . . ?
H16A C16 H16B 109.5 . . ?
O2 C16 H16C 109.5 . . ?
H16A C16 H16C 109.5 . . ?
H16B C16 H16C 109.5 . . ?
O3 C17 H17A 109.5 . . ?
O3 C17 H17B 109.5 . . ?
H17A C17 H17B 109.5 . . ?
O3 C17 H17C 109.5 . . ?
H17A C17 H17C 109.5 . . ?
H17B C17 H17C 109.5 . . ?
C19 C18 C23 118.4(2) . . ?
C19 C18 C9 121.56(19) . . ?
C23 C18 C9 119.95(19) . . ?
C20 C19 C18 120.7(3) . . ?
C20 C19 H19A 119.6 . . ?
C18 C19 H19A 119.6 . . ?
C21 C20 C19 120.7(3) . . ?
C21 C20 H20A 119.7 . . ?
C19 C20 H20A 119.7 . . ?
C20 C21 C22 119.5(2) . . ?
C20 C21 H21A 120.3 . . ?
C22 C21 H21A 120.3 . . ?
C21 C22 C23 120.7(2) . . ?
C21 C22 H22A 119.6 . . ?
C23 C22 H22A 119.6 . . ?
C22 C23 C18 119.9(2) . . ?
C22 C23 H23A 120.0 . . ?
C18 C23 H23A 120.0 . . ?

loop_
_geom_bond_atom_site_label_1
_geom_bond_atom_site_label_2
_geom_bond_distance
_geom_bond_site_symmetry_2
_geom_bond_publ_flag
O1 C7 1.220(3) . ?
O2 C13 1.362(2) . ?
O2 C16 1.416(3) . ?
O3 C15 1.363(3) . ?
O3 C17 1.390(3) . ?
C1 C2 1.358(5) . ?
C1 C6 1.392(4) . ?
C1 H1A 0.9300 . ?
C2 C3 1.386(5) . ?
C2 H2A 0.9300 . ?
C3 C4 1.381(3) . ?
C3 H3A 0.9300 . ?
C4 C5 1.394(3) . ?
C4 H4A 0.9300 . ?
C5 C6 1.409(3) . ?
C5 C11 1.486(3) . ?
C6 C7 1.482(4) . ?
C7 C8 1.468(3) . ?
C8 C9 1.341(3) . ?
C8 H8A 0.9300 . ?
C9 C18 1.492(3) . ?
C9 C10 1.492(2) . ?
C10 C11 1.396(3) . ?
C10 C15 1.417(3) . ?
C11 C12 1.408(3) . ?
C12 C13 1.379(3) . ?
C12 H12A 0.9300 . ?
C13 C14 1.390(3) . ?
C14 C15 1.377(3) . ?
C14 H14A 0.9300 . ?
C16 H16A 0.9600 . ?
C16 H16B 0.9600 . ?
C16 H16C 0.9600 . ?
C17 H17A 0.9600 . ?
C17 H17B 0.9600 . ?
C17 H17C 0.9600 . ?
C18 C19 1.388(3) . ?
C18 C23 1.390(3) . ?
C19 C20 1.379(4) . ?
C19 H19A 0.9300 . ?
C20 C21 1.365(5) . ?
C20 H20A 0.9300 . ?
C21 C22 1.373(4) . ?
C21 H21A 0.9300 . ?
C22 C23 1.389(3) . ?
C22 H22A 0.9300 . ?
C23 H23A 0.9300 . ?

loop_
_geom_torsion_atom_site_label_1
_geom_torsion_atom_site_label_2
_geom_torsion_atom_site_label_3
_geom_torsion_atom_site_label_4
_geom_torsion
_geom_torsion_site_symmetry_1
_geom_torsion_site_symmetry_2
_geom_torsion_site_symmetry_3
_geom_torsion_site_symmetry_4
_geom_torsion_publ_flag
C6 C1 C2 C3 0.7(5) . . . . ?
C1 C2 C3 C4 0.4(5) . . . . ?
C2 C3 C4 C5 -1.0(4) . . . . ?
C3 C4 C5 C6 0.4(3) . . . . ?
C3 C4 C5 C11 174.2(2) . . . . ?
C2 C1 C6 C5 -1.3(4) . . . . ?
C2 C1 C6 C7 175.0(3) . . . . ?
C4 C5 C6 C1 0.8(3) . . . . ?
C11 C5 C6 C1 -172.9(2) . . . . ?
C4 C5 C6 C7 -175.3(2) . . . . ?
C11 C5 C6 C7 11.1(3) . . . . ?
C1 C6 C7 O1 43.4(4) . . . . ?
C5 C6 C7 O1 -140.5(2) . . . . ?
C1 C6 C7 C8 -126.0(2) . . . . ?
C5 C6 C7 C8 50.2(3) . . . . ?
O1 C7 C8 C9 137.6(3) . . . . ?
C6 C7 C8 C9 -53.1(4) . . . . ?
C7 C8 C9 C18 173.3(2) . . . . ?
C7 C8 C9 C10 -8.1(4) . . . . ?
C8 C9 C10 C11 43.5(3) . . . . ?
C18 C9 C10 C11 -137.88(18) . . . . ?
C8 C9 C10 C15 -134.3(2) . . . . ?
C18 C9 C10 C15 44.3(2) . . . . ?
C15 C10 C11 C12 -1.6(2) . . . . ?
C9 C10 C11 C12 -179.47(17) . . . . ?
C15 C10 C11 C5 176.30(16) . . . . ?
C9 C10 C11 C5 -1.5(3) . . . . ?
C4 C5 C11 C10 144.05(19) . . . . ?
C6 C5 C11 C10 -42.4(3) . . . . ?
C4 C5 C11 C12 -37.9(2) . . . . ?
C6 C5 C11 C12 135.66(19) . . . . ?
C10 C11 C12 C13 0.4(3) . . . . ?
C5 C11 C12 C13 -177.73(17) . . . . ?
C16 O2 C13 C12 -6.2(3) . . . . ?
C16 O2 C13 C14 170.8(2) . . . . ?
C11 C12 C13 O2 177.12(18) . . . . ?
C11 C12 C13 C14 0.2(3) . . . . ?
O2 C13 C14 C15 -176.68(18) . . . . ?
C12 C13 C14 C15 0.5(3) . . . . ?
C17 O3 C15 C14 18.2(3) . . . . ?
C17 O3 C15 C10 -166.3(2) . . . . ?
C13 C14 C15 O3 173.34(17) . . . . ?
C13 C14 C15 C10 -1.8(3) . . . . ?
C11 C10 C15 O3 -173.10(15) . . . . ?
C9 C10 C15 O3 4.9(2) . . . . ?
C11 C10 C15 C14 2.4(2) . . . . ?
C9 C10 C15 C14 -179.63(17) . . . . ?
C8 C9 C18 C19 35.1(3) . . . . ?
C10 C9 C18 C19 -143.5(2) . . . . ?
C8 C9 C18 C23 -142.4(2) . . . . ?
C10 C9 C18 C23 39.0(3) . . . . ?
C23 C18 C19 C20 -1.6(3) . . . . ?
C9 C18 C19 C20 -179.2(2) . . . . ?
C18 C19 C20 C21 1.6(4) . . . . ?
C19 C20 C21 C22 -0.6(4) . . . . ?
C20 C21 C22 C23 -0.3(4) . . . . ?
C21 C22 C23 C18 0.2(3) . . . . ?
C19 C18 C23 C22 0.7(3) . . . . ?
C9 C18 C23 C22 178.35(19) . . . . ?
